data_4343223
loop_
_publ_author_name
'Qiu, Jie'
'Vlaisavljevich, Bess'
'Jouffret, Laurent'
'Nguyen, Kevin'
'Szymanowski, Jennifer E. S.'
'Gagliardi, Laura'
'Burns, Peter C.'

_publ_section_title
;
 Cation templating and electronic structure effects in uranyl cage
 clusters probed by the isolation of peroxide-bridged uranyl dimers.
;
_journal_issue 9
_journal_name_full 'Inorganic chemistry'
_journal_page_first 4445
_journal_page_last 4455
_journal_paper_doi 10.1021/acs.inorgchem.5b00248
_journal_volume 54
_journal_year 2015
_chemical_formula_moiety (UO2)2(O2)(C6H4O2N)4(C16H36N)2(H2O)4
_chemical_formula_sum 'C56 N6 O18 U2'
_chemical_formula_weight 1520.68
_chemical_melting_point ?
_chemical_name_common dimer9
_chemical_name_systematic
; 
 ? 
;
_space_group_IT_number 2
_symmetry_cell_setting triclinic
_symmetry_space_group_name_Hall '-P 1'
_symmetry_space_group_name_H-M 'P -1'
_atom_sites_solution_hydrogens none
_atom_sites_solution_primary direct
_atom_sites_solution_secondary difmap
_audit_creation_method SHELXL-97
_cell_angle_alpha 73.4800(10)
_cell_angle_beta 71.4420(10)
_cell_angle_gamma 70.9320(10)
_cell_formula_units_Z 1
_cell_length_a 10.8787(11)
_cell_length_b 13.0194(13)
_cell_length_c 13.0326(13)
_cell_measurement_reflns_used 7346
_cell_measurement_temperature 100(2)
_cell_measurement_theta_max 27.48
_cell_measurement_theta_min 1.68
_cell_volume 1620.0(3)
_computing_cell_refinement APEX2
_computing_data_collection APEX2
_computing_data_reduction APEX2
_computing_molecular_graphics CrystalMaker
_computing_publication_material 'SHELCIF-97 (Sheldrick, 2008)'
_computing_structure_refinement 'SHELXL-97 (Sheldrick, 2008)'
_computing_structure_solution 'SHELXS-97 (Sheldrick, 2008)'
_diffrn_ambient_temperature 100(2)
_diffrn_detector_area_resol_mean 0
_diffrn_measured_fraction_theta_full 0.989
_diffrn_measured_fraction_theta_max 0.989
_diffrn_measurement_device_type 'Bruker APEX2 QUAZAR'
_diffrn_measurement_method Sphere
_diffrn_radiation_monochromator graphite
_diffrn_radiation_source 'fine-focus sealed tube'
_diffrn_radiation_type MoK\a
_diffrn_radiation_wavelength 0.71073
_diffrn_reflns_av_R_equivalents 0.0232
_diffrn_reflns_av_sigmaI/netI 0.0286
_diffrn_reflns_limit_h_max 14
_diffrn_reflns_limit_h_min -14
_diffrn_reflns_limit_k_max 16
_diffrn_reflns_limit_k_min -16
_diffrn_reflns_limit_l_max 16
_diffrn_reflns_limit_l_min -16
_diffrn_reflns_number 19344
_diffrn_reflns_theta_full 27.48
_diffrn_reflns_theta_max 27.48
_diffrn_reflns_theta_min 1.68
_exptl_absorpt_coefficient_mu 5.058
_exptl_absorpt_correction_T_max 0.777
_exptl_absorpt_correction_T_min 0.550
_exptl_absorpt_correction_type multi-scan
_exptl_absorpt_process_details SADABS
_exptl_crystal_colour yellow
_exptl_crystal_density_diffrn 1.559
_exptl_crystal_density_meas ?
_exptl_crystal_density_method 'not measured'
_exptl_crystal_description block
_exptl_crystal_F_000 706
_exptl_crystal_size_max 0.125
_exptl_crystal_size_mid 0.100
_exptl_crystal_size_min 0.050
_refine_diff_density_max 2.836
_refine_diff_density_min -1.553
_refine_diff_density_rms 0.163
_refine_ls_extinction_method none
_refine_ls_goodness_of_fit_ref 1.044
_refine_ls_hydrogen_treatment none
_refine_ls_matrix_type full
_refine_ls_number_parameters 170
_refine_ls_number_reflns 7346
_refine_ls_number_restraints 0
_refine_ls_restrained_S_all 1.044
_refine_ls_R_factor_all 0.0355
_refine_ls_R_factor_gt 0.0325
_refine_ls_shift/su_max 0.002
_refine_ls_shift/su_mean 0.000
_refine_ls_structure_factor_coef Fsqd
_refine_ls_weighting_details 'calc w=1/[\s^2^(Fo^2^)+(0.0439P)^2^+8.9408P] where P=(Fo^2^+2Fc^2^)/3'
_refine_ls_weighting_scheme calc
_refine_ls_wR_factor_gt 0.0852
_refine_ls_wR_factor_ref 0.0872
_reflns_number_gt 6848
_reflns_number_total 7346
_reflns_threshold_expression >2sigma(I)
_cod_data_source_file ic5b00248_si_001.cif
_cod_data_source_block dimer9
_cod_depositor_comments
;
The following automatic conversions were performed:

'_chemical_melting_point' value 'n/a' was changed to '?' - the value
is undefined or not given.

'_exptl_crystal_density_meas' value 'n/a' was changed to '?' - the
value is perceived as not measured.

Automatic conversion script
Id: cif_fix_values 3271 2015-04-21 07:52:19Z andrius 
;
_cod_original_sg_symbol_H-M p-1
_cod_database_code 4343223

loop_
_symmetry_equiv_pos_as_xyz
'x, y, z'
'-x, -y, -z'

loop_
_atom_site_label
_atom_site_type_symbol
_atom_site_fract_x
_atom_site_fract_y
_atom_site_fract_z
_atom_site_U_iso_or_equiv
_atom_site_adp_type
_atom_site_occupancy
_atom_site_symmetry_multiplicity
_atom_site_calc_flag
U1 U 0.420278(16) 0.502421(12) 0.361256(12) 0.01280(6) Uani 1 1 d
O1 O 0.1479(3) 0.7508(3) 0.1571(3) 0.0183(6) Uiso 1 1 d
O2 O 0.2867(4) 0.4468(3) 0.4534(3) 0.0247(7) Uiso 1 1 d
O3 O 0.5467(3) 0.5613(3) 0.2591(3) 0.0224(7) Uiso 1 1 d
O4 O 0.2692(3) 0.6019(3) 0.2491(3) 0.0189(7) Uiso 1 1 d
O5 O 0.5582(3) 0.3199(3) 0.3580(3) 0.0212(7) Uiso 1 1 d
O6 O 0.6959(4) 0.1753(3) 0.2851(3) 0.0234(7) Uiso 1 1 d
O7 O 0.4572(4) 0.5570(4) 0.5023(4) 0.0387(10) Uiso 1 1 d
O8 O 0.1658(4) 0.9587(3) 0.0347(3) 0.0236(7) Uiso 1 1 d
O9 O 0.9063(4) 0.0498(3) 0.1501(3) 0.0259(8) Uiso 1 1 d
N1 N 0.2733(4) 0.7082(3) 0.3894(3) 0.0138(7) Uiso 1 1 d
N2 N 0.4389(4) 0.4010(3) 0.1956(3) 0.0139(7) Uiso 1 1 d
N3 N 0.2323(4) 0.2502(3) 0.7727(3) 0.0140(7) Uiso 1 1 d
C1 C 0.5402(4) 0.3085(4) 0.1865(4) 0.0151(8) Uiso 1 1 d
C2 C 0.1953(4) 0.7649(4) 0.3184(4) 0.0136(8) Uiso 1 1 d
C3 C 0.2706(5) 0.7591(4) 0.4669(4) 0.0168(9) Uiso 1 1 d
C4 C 0.2032(4) 0.7028(4) 0.2336(4) 0.0138(8) Uiso 1 1 d
C5 C 0.1139(4) 0.8720(4) 0.3207(4) 0.0149(8) Uiso 1 1 d
C6 C 0.1921(5) 0.8668(4) 0.4753(4) 0.0176(9) Uiso 1 1 d
C7 C 0.1137(5) 0.9242(4) 0.4005(4) 0.0176(9) Uiso 1 1 d
C8 C 0.3751(5) 0.4434(4) 0.1138(4) 0.0178(9) Uiso 1 1 d
C9 C 0.6052(5) 0.2625(4) 0.2834(4) 0.0167(9) Uiso 1 1 d
C10 C 0.5833(5) 0.2564(4) 0.0973(4) 0.0199(9) Uiso 1 1 d
C11 C 0.4122(5) 0.3973(4) 0.0200(4) 0.0183(9) Uiso 1 1 d
C12 C 0.5189(5) 0.3030(4) 0.0115(4) 0.0197(9) Uiso 1 1 d
C13 C 0.2140(4) 0.3725(4) 0.7166(4) 0.0162(8) Uiso 1 1 d
C14 C 0.3779(4) 0.2072(4) 0.7803(4) 0.0153(8) Uiso 1 1 d
C15 C 0.1362(4) 0.2362(4) 0.8876(4) 0.0148(8) Uiso 1 1 d
C16 C 0.2020(4) 0.1860(4) 0.7067(4) 0.0162(8) Uiso 1 1 d
C17 C 0.0738(5) 0.4362(4) 0.7022(4) 0.0231(10) Uiso 1 1 d
C18 C 0.4247(5) 0.0821(4) 0.8225(4) 0.0174(9) Uiso 1 1 d
C19 C 0.1462(5) 0.3001(4) 0.9646(4) 0.0192(9) Uiso 1 1 d
C20 C 0.2950(5) 0.1831(4) 0.5915(4) 0.0187(9) Uiso 1 1 d
C21 C 0.5725(5) 0.0553(4) 0.8243(4) 0.0190(9) Uiso 1 1 d
C22 C 0.0344(5) 0.2937(4) 1.0721(4) 0.0236(10) Uiso 1 1 d
C23 C 0.2653(5) 0.1054(4) 0.5387(4) 0.0205(9) Uiso 1 1 d
C24 C 0.0704(5) 0.5600(4) 0.6642(4) 0.0228(10) Uiso 1 1 d
C25 C 0.3544(5) 0.1034(4) 0.4206(4) 0.0262(11) Uiso 1 1 d
C26 C 0.6322(5) -0.0685(4) 0.8643(4) 0.0228(10) Uiso 1 1 d
C27 C -0.0631(7) 0.6332(6) 0.6397(6) 0.0434(15) Uiso 1 1 d
C28 C -0.1056(6) 0.3610(5) 1.0559(5) 0.0296(11) Uiso 1 1 d

loop_
_atom_site_aniso_label
_atom_site_aniso_U_11
_atom_site_aniso_U_22
_atom_site_aniso_U_33
_atom_site_aniso_U_23
_atom_site_aniso_U_13
_atom_site_aniso_U_12
U1 0.01719(9) 0.01084(9) 0.01154(9) -0.00361(6) -0.00758(6) -0.00011(6)

loop_
_atom_type_symbol
_atom_type_description
_atom_type_scat_dispersion_real
_atom_type_scat_dispersion_imag
_atom_type_scat_source
C C 0.0033 0.0016 'International Tables Vol C Tables 4.2.6.8 and 6.1.1.4'
N N 0.0061 0.0033 'International Tables Vol C Tables 4.2.6.8 and 6.1.1.4'
O O 0.0106 0.0060 'International Tables Vol C Tables 4.2.6.8 and 6.1.1.4'
U U -9.6767 9.6646 'International Tables Vol C Tables 4.2.6.8 and 6.1.1.4'

loop_
_geom_angle_atom_site_label_1
_geom_angle_atom_site_label_2
_geom_angle_atom_site_label_3
_geom_angle
_geom_angle_site_symmetry_1
_geom_angle_site_symmetry_3
O2 U1 O3 174.82(15) . .
O2 U1 O7 92.15(16) . .
O3 U1 O7 92.26(16) . .
O2 U1 O4 86.43(14) . .
O3 U1 O4 88.71(14) . .
O7 U1 O4 128.15(13) . .
O2 U1 O5 89.29(14) . .
O3 U1 O5 92.13(14) . .
O7 U1 O5 105.85(14) . .
O4 U1 O5 125.93(11) . .
O2 U1 O7 91.82(16) . 2_666
O3 U1 O7 93.34(16) . 2_666
O7 U1 O7 36.7(2) . 2_666
O4 U1 O7 164.73(13) . 2_666
O5 U1 O7 69.16(13) . 2_666
O2 U1 N1 90.13(14) . .
O3 U1 N1 89.13(14) . .
O7 U1 N1 66.53(13) . .
O4 U1 N1 61.66(11) . .
O5 U1 N1 172.32(11) . .
O7 U1 N1 103.21(13) 2_666 .
O2 U1 N2 93.30(14) . .
O3 U1 N2 83.05(13) . .
O7 U1 N2 165.60(13) . .
O4 U1 N2 65.56(11) . .
O5 U1 N2 60.93(11) . .
O7 U1 N2 129.71(13) 2_666 .
N1 U1 N2 126.75(11) . .
C4 O4 U1 131.6(3) . .
C9 O5 U1 132.2(3) . .
O7 O7 U1 72.8(3) 2_666 .
O7 O7 U1 70.5(3) 2_666 2_666
U1 O7 U1 143.3(2) . 2_666
C3 N1 C2 117.5(4) . .
C3 N1 U1 126.3(3) . .
C2 N1 U1 116.2(3) . .
C8 N2 C1 117.4(4) . .
C8 N2 U1 127.1(3) . .
C1 N2 U1 114.4(3) . .
C16 N3 C14 111.3(3) . .
C16 N3 C13 111.1(3) . .
C14 N3 C13 105.7(3) . .
C16 N3 C15 106.7(3) . .
C14 N3 C15 110.9(3) . .
C13 N3 C15 111.2(3) . .
N2 C1 C10 123.8(4) . .
N2 C1 C9 114.9(4) . .
C10 C1 C9 121.3(4) . .
N1 C2 C5 123.8(4) . .
N1 C2 C4 114.7(4) . .
C5 C2 C4 121.5(4) . .
N1 C3 C6 122.6(4) . .
O1 C4 O4 125.4(4) . .
O1 C4 C2 120.2(4) . .
O4 C4 C2 114.4(4) . .
C2 C5 C7 118.0(4) . .
C7 C6 C3 119.0(4) . .
C6 C7 C5 119.0(4) . .
N2 C8 C11 122.9(4) . .
O6 C9 O5 125.3(4) . .
O6 C9 C1 120.0(4) . .
O5 C9 C1 114.7(4) . .
C1 C10 C12 118.2(4) . .
C12 C11 C8 118.6(4) . .
C11 C12 C10 119.0(4) . .
C17 C13 N3 116.1(4) . .
N3 C14 C18 115.3(4) . .
C19 C15 N3 114.6(4) . .
N3 C16 C20 114.5(4) . .
C13 C17 C24 107.7(4) . .
C14 C18 C21 107.5(4) . .
C15 C19 C22 111.0(4) . .
C16 C20 C23 109.7(4) . .
C26 C21 C18 112.7(4) . .
C28 C22 C19 113.3(4) . .
C20 C23 C25 111.2(4) . .
C27 C24 C17 113.1(5) . .

loop_
_geom_bond_atom_site_label_1
_geom_bond_atom_site_label_2
_geom_bond_distance
_geom_bond_site_symmetry_2
U1 O2 1.778(4) .
U1 O3 1.788(3) .
U1 O7 2.333(4) .
U1 O4 2.361(3) .
U1 O5 2.364(3) .
U1 O7 2.364(4) 2_666
U1 N1 2.694(4) .
U1 N2 2.759(4) .
O1 C4 1.236(5) .
O4 C4 1.268(5) .
O5 C9 1.270(6) .
O6 C9 1.236(6) .
O7 O7 1.479(9) 2_666
O7 U1 2.364(4) 2_666
N1 C3 1.345(6) .
N1 C2 1.351(6) .
N2 C8 1.344(6) .
N2 C1 1.346(6) .
N3 C16 1.522(6) .
N3 C14 1.524(6) .
N3 C13 1.528(6) .
N3 C15 1.529(5) .
C1 C10 1.386(6) .
C1 C9 1.522(6) .
C2 C5 1.389(6) .
C2 C4 1.511(6) .
C3 C6 1.397(6) .
C5 C7 1.394(6) .
C6 C7 1.390(6) .
C8 C11 1.402(6) .
C10 C12 1.395(7) .
C11 C12 1.389(7) .
C13 C17 1.522(7) .
C14 C18 1.530(6) .
C15 C19 1.521(6) .
C16 C20 1.523(6) .
C17 C24 1.537(7) .
C18 C21 1.536(6) .
C19 C22 1.538(7) .
C20 C23 1.534(7) .
C21 C26 1.532(7) .
C22 C28 1.536(7) .
C23 C25 1.537(7) .
C24 C27 1.530(9) .

loop_
_geom_torsion_atom_site_label_1
_geom_torsion_atom_site_label_2
_geom_torsion_atom_site_label_3
_geom_torsion_atom_site_label_4
_geom_torsion
_geom_torsion_site_symmetry_1
_geom_torsion_site_symmetry_4
O2 U1 O4 C4 103.3(4) . .
O3 U1 O4 C4 -78.4(4) . .
O7 U1 O4 C4 13.4(4) . .
O5 U1 O4 C4 -170.1(3) . .
O7 U1 O4 C4 19.5(7) 2_666 .
N1 U1 O4 C4 11.3(4) . .
N2 U1 O4 C4 -161.4(4) . .
O2 U1 O5 C9 109.7(4) . .
O3 U1 O5 C9 -65.3(4) . .
O7 U1 O5 C9 -158.3(4) . .
O4 U1 O5 C9 24.6(4) . .
O7 U1 O5 C9 -158.1(4) 2_666 .
N1 U1 O5 C9 -164.6(7) . .
N2 U1 O5 C9 15.5(4) . .
O2 U1 O7 O7 90.2(3) . 2_666
O3 U1 O7 O7 -92.6(3) . 2_666
O4 U1 O7 O7 177.3(3) . 2_666
O5 U1 O7 O7 0.3(4) . 2_666
N1 U1 O7 O7 179.4(4) . 2_666
N2 U1 O7 O7 -22.0(8) . 2_666
O2 U1 O7 U1 90.2(3) . 2_666
O3 U1 O7 U1 -92.6(3) . 2_666
O4 U1 O7 U1 177.3(3) . 2_666
O5 U1 O7 U1 0.3(4) . 2_666
O7 U1 O7 U1 0.001(1) 2_666 2_666
N1 U1 O7 U1 179.4(4) . 2_666
N2 U1 O7 U1 -22.0(8) . 2_666
O2 U1 N1 C3 89.7(4) . .
O3 U1 N1 C3 -95.4(4) . .
O7 U1 N1 C3 -2.6(3) . .
O4 U1 N1 C3 175.6(4) . .
O5 U1 N1 C3 4.1(10) . .
O7 U1 N1 C3 -2.2(4) 2_666 .
N2 U1 N1 C3 -176.1(3) . .
O2 U1 N1 C2 -90.3(3) . .
O3 U1 N1 C2 84.5(3) . .
O7 U1 N1 C2 177.4(3) . .
O4 U1 N1 C2 -4.5(3) . .
O5 U1 N1 C2 -175.9(7) . .
O7 U1 N1 C2 177.8(3) 2_666 .
N2 U1 N1 C2 3.9(3) . .
O2 U1 N2 C8 91.5(4) . .
O3 U1 N2 C8 -84.8(4) . .
O7 U1 N2 C8 -156.4(5) . .
O4 U1 N2 C8 7.0(3) . .
O5 U1 N2 C8 178.9(4) . .
O7 U1 N2 C8 -173.4(3) 2_666 .
N1 U1 N2 C8 -1.1(4) . .
O2 U1 N2 C1 -101.0(3) . .
O3 U1 N2 C1 82.7(3) . .
O7 U1 N2 C1 11.1(7) . .
O4 U1 N2 C1 174.4(3) . .
O5 U1 N2 C1 -13.7(3) . .
O7 U1 N2 C1 -5.9(4) 2_666 .
N1 U1 N2 C1 166.4(3) . .
C8 N2 C1 C10 1.2(7) . .
U1 N2 C1 C10 -167.6(4) . .
C8 N2 C1 C9 -178.0(4) . .
U1 N2 C1 C9 13.2(5) . .
C3 N1 C2 C5 0.4(6) . .
U1 N1 C2 C5 -179.6(3) . .
C3 N1 C2 C4 -180.0(4) . .
U1 N1 C2 C4 0.0(5) . .
C2 N1 C3 C6 -0.5(6) . .
U1 N1 C3 C6 179.5(3) . .
U1 O4 C4 O1 164.7(3) . .
U1 O4 C4 C2 -15.2(6) . .
N1 C2 C4 O1 -172.0(4) . .
C5 C2 C4 O1 7.7(6) . .
N1 C2 C4 O4 8.0(5) . .
C5 C2 C4 O4 -172.4(4) . .
N1 C2 C5 C7 0.5(7) . .
C4 C2 C5 C7 -179.1(4) . .
N1 C3 C6 C7 -0.2(7) . .
C3 C6 C7 C5 1.2(7) . .
C2 C5 C7 C6 -1.3(7) . .
C1 N2 C8 C11 -1.8(7) . .
U1 N2 C8 C11 165.4(3) . .
U1 O5 C9 O6 166.0(3) . .
U1 O5 C9 C1 -14.3(6) . .
N2 C1 C9 O6 177.3(4) . .
C10 C1 C9 O6 -2.0(7) . .
N2 C1 C9 O5 -2.4(6) . .
C10 C1 C9 O5 178.3(4) . .
N2 C1 C10 C12 0.6(7) . .
C9 C1 C10 C12 179.8(4) . .
N2 C8 C11 C12 0.5(7) . .
C8 C11 C12 C10 1.3(7) . .
C1 C10 C12 C11 -1.9(7) . .
C16 N3 C13 C17 60.9(5) . .
C14 N3 C13 C17 -178.2(4) . .
C15 N3 C13 C17 -57.8(5) . .
C16 N3 C14 C18 -52.7(5) . .
C13 N3 C14 C18 -173.5(4) . .
C15 N3 C14 C18 65.9(5) . .
C16 N3 C15 C19 -176.9(4) . .
C14 N3 C15 C19 61.7(5) . .
C13 N3 C15 C19 -55.6(5) . .
C14 N3 C16 C20 -54.8(5) . .
C13 N3 C16 C20 62.8(5) . .
C15 N3 C16 C20 -175.9(4) . .
N3 C13 C17 C24 170.0(4) . .
N3 C14 C18 C21 -180.0(4) . .
N3 C15 C19 C22 172.6(4) . .
N3 C16 C20 C23 173.5(4) . .
C14 C18 C21 C26 -179.4(4) . .
C15 C19 C22 C28 -70.9(5) . .
C16 C20 C23 C25 178.2(4) . .
C13 C17 C24 C27 176.4(5) . .
